data_7250079
loop_
_publ_author_name
'Wang, Xiaoming'
'Feng, Qiuyuan'
'Hou, Ketian'
'Wei, Wei'
'Lu, Juanjuan'
'Wei, Lai'
'Zhang, Feng'

_publ_section_title
;
 Exploring quaternary vanadates containing alkali metals, alkaline earth
 metals, and [VO4] in the quest for nonlinear optical materials
;
_journal_issue 14
_journal_name_full CrystEngComm
_journal_page_first 2101
_journal_page_last 2107
_journal_paper_doi 10.1039/D4CE01058B
_journal_volume 27
_journal_year 2025
_chemical_absolute_configuration unk
_chemical_formula_moiety 'Mg4 Na O12 V3'
_chemical_formula_sum 'Mg4 Na O12 V3'
_chemical_formula_weight 465.027
_space_group_crystal_system tetragonal
_space_group_IT_number 122
_space_group_name_Hall 'I -4 2bw'
_space_group_name_H-M_alt 'I -4 2 d'
_symmetry_Int_Tables_number 122
_atom_sites_solution_primary dual
_audit_creation_date 2024-12-13
_audit_creation_method
;
Olex2 1.5-alpha
(compiled 2021.08.20 svn.r13c46975 for OlexSys, GUI svn.r6392)
;
_cell_angle_alpha 90
_cell_angle_beta 90
_cell_angle_gamma 90
_cell_formula_units_Z 4
_cell_length_a 6.8778(3)
_cell_length_b 6.8778(3)
_cell_length_c 19.2548(11)
_cell_measurement_reflns_used 6013
_cell_measurement_temperature 287.00
_cell_measurement_theta_max 27.52
_cell_measurement_theta_min 4.23
_cell_volume 910.83(8)
_computing_cell_refinement 'SAINT V8.40B (?, 2016)'
_computing_data_reduction 'SAINT V8.40B (?, 2016)'
_computing_molecular_graphics 'Olex2 1.5-alpha (Dolomanov et al., 2009)'
_computing_publication_material 'Olex2 1.5-alpha (Dolomanov et al., 2009)'
_computing_structure_refinement 'olex2.refine 1.5-alpha (Bourhis et al., 2015)'
_computing_structure_solution 'SHELXT 2018/2 (Sheldrick, 2018)'
_diffrn_ambient_temperature 287.00
_diffrn_measured_fraction_theta_full 0.9721
_diffrn_measured_fraction_theta_max 0.9774
_diffrn_measurement_device_type 'Bruker D8 VENTURE'
_diffrn_measurement_method '\f and \w scans'
_diffrn_radiation_type 'Mo K\a'
_diffrn_radiation_wavelength 0.71073
_diffrn_reflns_av_R_equivalents 0.0536
_diffrn_reflns_av_unetI/netI 0.0343
_diffrn_reflns_Laue_measured_fraction_full 0.9721
_diffrn_reflns_Laue_measured_fraction_max 0.9774
_diffrn_reflns_limit_h_max 8
_diffrn_reflns_limit_h_min -8
_diffrn_reflns_limit_k_max 8
_diffrn_reflns_limit_k_min -7
_diffrn_reflns_limit_l_max 22
_diffrn_reflns_limit_l_min -24
_diffrn_reflns_number 2986
_diffrn_reflns_point_group_measured_fraction_full 0.9759
_diffrn_reflns_point_group_measured_fraction_max 0.9807
_diffrn_reflns_theta_full 25.2417
_diffrn_reflns_theta_max 27.48
_diffrn_reflns_theta_min 3.15
_diffrn_source_current 1.4
_diffrn_source_power 0.07
_diffrn_source_voltage 50.0
_diffrn_standards_number 0
_exptl_absorpt_coefficient_mu 3.411
_exptl_absorpt_correction_T_max 0.7456
_exptl_absorpt_correction_T_min 0.6371
_exptl_absorpt_correction_type multi-scan
_exptl_absorpt_process_details
;
SADABS-2016/2 (Bruker,2016/2) was used for absorption correction.
wR2(int) was 0.1396 before and 0.0655 after correction.
The Ratio of minimum to maximum transmission is 0.8545.
The \l/2 correction factor is Not present.
;
_exptl_crystal_colour 'clear light yellow'
_exptl_crystal_colour_lustre clear
_exptl_crystal_colour_modifier light
_exptl_crystal_colour_primary yellow
_exptl_crystal_density_diffrn 3.391
_exptl_crystal_description block
_exptl_crystal_F_000 901.094
_exptl_crystal_size_max 0.14
_exptl_crystal_size_mid 0.12
_exptl_crystal_size_min 0.1
_refine_diff_density_max 0.2438
_refine_diff_density_min -0.2383
_refine_diff_density_rms 0.0763
_refine_ls_abs_structure_details 'Hooft, R.W.W., Straver, L.H., Spek, A.L. (2010). J. Appl. Cryst., 43, 665-668.'
_refine_ls_abs_structure_Flack 0.06(3)
_refine_ls_d_res_high 0.7701
_refine_ls_d_res_low 6.4770
_refine_ls_extinction_coef 0.0003(13)
_refine_ls_extinction_expression Fc^*^=kFc[1+0.001xFc^2^\l^3^/sin(2\q)]^-1/4^
_refine_ls_goodness_of_fit_ref 1.0060
_refine_ls_hydrogen_treatment undef
_refine_ls_matrix_type full
_refine_ls_number_constraints 0
_refine_ls_number_parameters 48
_refine_ls_number_reflns 508
_refine_ls_number_restraints 0
_refine_ls_restrained_S_all 1.0060
_refine_ls_R_factor_all 0.0194
_refine_ls_R_factor_gt 0.0187
_refine_ls_shift/su_max -0.0001
_refine_ls_shift/su_mean 0.0000
_refine_ls_structure_factor_coef Fsqd
_refine_ls_weighting_details 'w=1/[\s^2^(Fo^2^)+(0.0131P)^2^+1.8434P] where P=(Fo^2^+2Fc^2^)/3'
_refine_ls_weighting_scheme calc
_refine_ls_wR_factor_gt 0.0438
_refine_ls_wR_factor_ref 0.0446
_reflns_Friedel_coverage 0.986
_reflns_limit_h_max 8
_reflns_limit_h_min -8
_reflns_limit_k_max 6
_reflns_limit_k_min -6
_reflns_limit_l_max 24
_reflns_limit_l_min -23
_reflns_number_gt 497
_reflns_number_total 508
_reflns_threshold_expression I>=2u(I)
_cod_data_source_file d4ce01058b2.cif
_cod_data_source_block 111
_cod_depositor_comments 'Adding full bibliography for 7250079--7250080.cif.'
_cod_original_sg_symbol_Hall ' I -4 2bw'
_cod_database_code 7250079
_olex2_refinement_description
;
;
_olex2_submission_special_instructions 'No special instructions were received'

loop_
_space_group_symop_id
_space_group_symop_operation_xyz
1 x,y,z
2 y,-x,-z
3 -y,x,-z
4 x+1/2,-y,-z+3/4
5 -x+1/2,y,-z+3/4
6 -x,-y,z
7 -y+1/2,-x,z+3/4
8 y+1/2,x,z+3/4
9 x+1/2,y+1/2,z+1/2
10 y+1/2,-x+1/2,-z+1/2
11 -y+1/2,x+1/2,-z+1/2
12 x+1,-y+1/2,-z+5/4
13 -x+1,y+1/2,-z+5/4
14 -x+1/2,-y+1/2,z+1/2
15 -y+1,-x+1/2,z+5/4
16 y+1,x+1/2,z+5/4

loop_
_atom_site_label
_atom_site_type_symbol
_atom_site_fract_x
_atom_site_fract_y
_atom_site_fract_z
_atom_site_U_iso_or_equiv
_atom_site_adp_type
_atom_site_occupancy
_atom_site_site_symmetry_order
_atom_site_refinement_flags_posn
_atom_site_refinement_flags_adp
_atom_site_refinement_flags_occupancy
V1 V 0.5 0.0 0.25 0.0063(2) Uani 1.000000 4 S T P
V2 V 0.25 0.34876(9) 0.375 0.00647(19) Uani 1.000000 2 S T P
Mg1 Mg 1.0 0.0 0.27421(7) 0.0085(3) Uani 1.000000 2 S T P
Mg2 Mg 0.75 0.2412(2) 0.375 0.0083(3) Uani 1.000000 2 S T P
Na3 Na 0.5 0.5 0.5 0.0124(5) Uani 1.000000 4 S T P
O3 O 0.1988(3) 0.5084(3) 0.44097(10) 0.0092(4) Uani 1.000000 1 . . .
O2 O 0.4575(3) 0.2277(3) 0.40149(10) 0.0090(4) Uani 1.000000 1 . . .
O1 O 0.7066(3) 0.0551(3) 0.29546(10) 0.0098(4) Uani 1.000000 1 . . .

loop_
_atom_site_aniso_label
_atom_site_aniso_U_11
_atom_site_aniso_U_22
_atom_site_aniso_U_33
_atom_site_aniso_U_12
_atom_site_aniso_U_13
_atom_site_aniso_U_23
V1 0.0059(3) 0.0059(3) 0.0071(4) -0.000000 -0.000000 0.000000
V2 0.0054(3) 0.0074(4) 0.0067(3) -0.000000 0.0000(3) 0.000000
Mg1 0.0074(7) 0.0093(7) 0.0090(6) 0.0015(6) -0.000000 0.000000
Mg2 0.0080(6) 0.0083(6) 0.0087(7) -0.000000 -0.0005(5) 0.000000
Na3 0.0129(7) 0.0129(7) 0.0114(10) -0.000000 -0.000000 0.000000
O3 0.0100(10) 0.0085(9) 0.0091(8) 0.0002(7) -0.0000(7) -0.0005(8)
O2 0.0057(9) 0.0082(10) 0.0132(9) -0.0001(8) 0.0003(7) 0.0009(8)
O1 0.0072(11) 0.0115(10) 0.0106(9) -0.0002(8) -0.0011(7) -0.0017(8)

loop_
_atom_type_symbol
_atom_type_scat_dispersion_real
_atom_type_scat_dispersion_imag
_atom_type_scat_Cromer_Mann_a1
_atom_type_scat_Cromer_Mann_a2
_atom_type_scat_Cromer_Mann_a3
_atom_type_scat_Cromer_Mann_a4
_atom_type_scat_Cromer_Mann_b1
_atom_type_scat_Cromer_Mann_b2
_atom_type_scat_Cromer_Mann_b3
_atom_type_scat_Cromer_Mann_b4
_atom_type_scat_Cromer_Mann_c
_atom_type_scat_source
_atom_type_scat_dispersion_source
Mg 0.05139 0.03789 5.42040 2.17350 1.22690 2.30730 2.82750 79.26110 0.38080 7.19370 0.85840 'International Tables Volume C Table 6.1.1.4 (pp. 500-502)' 'Henke, Gullikson and Davis, At. Data and Nucl. Data Tables, 1993, 54, 2'
Na 0.03665 0.02467 4.76260 3.17360 1.26740 1.11280 3.28500 8.84220 0.31360 129.42400 0.67600 'International Tables Volume C Table 6.1.1.4 (pp. 500-502)' 'Henke, Gullikson and Davis, At. Data and Nucl. Data Tables, 1993, 54, 2'
O 0.01158 0.00611 3.04850 2.28680 1.54630 0.86700 13.27710 5.70110 0.32390 32.90890 0.25080 'International Tables Volume C Table 6.1.1.4 (pp. 500-502)' 'Henke, Gullikson and Davis, At. Data and Nucl. Data Tables, 1993, 54, 2'
V 0.31844 0.54361 10.29710 7.35110 2.07030 2.05710 6.86570 0.43850 26.89380 102.47800 1.21990 'International Tables Volume C Table 6.1.1.4 (pp. 500-502)' 'Henke, Gullikson and Davis, At. Data and Nucl. Data Tables, 1993, 54, 2'

loop_
_geom_angle_atom_site_label_1
_geom_angle_atom_site_label_2
_geom_angle_atom_site_label_3
_geom_angle
_geom_angle_site_symmetry_1
_geom_angle_site_symmetry_3
_geom_angle_publ_flag
Mg2 V1 Mg2 89.58(2) 6_655 . ?
Mg2 V1 Mg2 120.240(13) 10 6_655 ?
Mg2 V1 Mg2 120.240(13) 10 . ?
Mg2 V1 Mg2 120.240(13) 7_564 . ?
Mg2 V1 Mg2 120.240(13) 7_564 6_655 ?
Mg2 V1 Mg2 89.58(2) 10 7_564 ?
O1 V1 Mg2 93.95(7) 6_655 7_564 ?
O1 V1 Mg2 99.57(6) 11_545 10 ?
O1 V1 Mg2 131.07(7) 11_545 6_655 ?
O1 V1 Mg2 131.07(7) 10 . ?
O1 V1 Mg2 26.85(6) 6_655 6_655 ?
O1 V1 Mg2 26.85(6) 10 10 ?
O1 V1 Mg2 131.07(7) 6_655 10 ?
O1 V1 Mg2 26.85(6) . . ?
O1 V1 Mg2 93.95(7) 10 6_655 ?
O1 V1 Mg2 99.57(6) . 6_655 ?
O1 V1 Mg2 93.95(7) 11_545 . ?
O1 V1 Mg2 131.07(7) . 7_564 ?
O1 V1 Mg2 26.85(6) 11_545 7_564 ?
O1 V1 Mg2 93.95(7) . 10 ?
O1 V1 Mg2 99.57(6) 6_655 . ?
O1 V1 Mg2 99.57(6) 10 7_564 ?
O1 V1 O1 118.48(13) 6_655 . ?
O1 V1 O1 118.48(13) 11_545 10 ?
O1 V1 O1 105.16(6) 11_545 6_655 ?
O1 V1 O1 105.16(6) 10 . ?
O1 V1 O1 105.16(6) 10 6_655 ?
O1 V1 O1 105.16(6) 11_545 . ?
Na3 V2 Mg2 70.625(11) 7_564 6_665 ?
Na3 V2 Mg2 70.625(11) 2_566 6_665 ?
Na3 V2 Na3 141.25(2) 7_564 2_566 ?
O3 V2 Mg2 50.21(7) 5 6_665 ?
O3 V2 Mg2 50.21(7) . 6_665 ?
O3 V2 Na3 104.09(7) . 7_564 ?
O3 V2 Na3 48.08(7) 5 7_564 ?
O3 V2 Na3 48.08(7) . 2_566 ?
O3 V2 Na3 104.09(7) 5 2_566 ?
O3 V2 O3 100.42(13) 5 . ?
O2 V2 Mg2 118.78(6) . 6_665 ?
O2 V2 Mg2 118.78(6) 5 6_665 ?
O2 V2 Na3 58.71(6) 5 7_564 ?
O2 V2 Na3 147.01(7) . 7_564 ?
O2 V2 Na3 147.01(7) 5 2_566 ?
O2 V2 Na3 58.71(6) . 2_566 ?
O2 V2 O3 105.02(9) 5 5 ?
O2 V2 O3 110.92(9) . 5 ?
O2 V2 O3 110.92(9) 5 . ?
O2 V2 O3 105.02(9) . . ?
O2 V2 O2 122.44(13) . 5 ?
Mg2 Mg1 Mg2 101.84(4) 6_755 . ?
O3 Mg1 Mg2 98.34(6) 7_654 6_755 ?
O3 Mg1 Mg2 98.34(6) 8_554 . ?
O3 Mg1 Mg2 144.48(6) 7_654 . ?
O3 Mg1 Mg2 144.48(6) 8_554 6_755 ?
O3 Mg1 O3 80.97(12) 8_554 7_654 ?
O2 Mg1 Mg2 42.34(5) 5_655 . ?
O2 Mg1 Mg2 84.08(6) 5_655 6_755 ?
O2 Mg1 Mg2 84.08(6) 4 . ?
O2 Mg1 Mg2 42.34(5) 4 6_755 ?
O2 Mg1 O3 170.52(9) 4 8_554 ?
O2 Mg1 O3 170.52(9) 5_655 7_654 ?
O2 Mg1 O3 91.71(7) 4 7_654 ?
O2 Mg1 O3 91.71(7) 5_655 8_554 ?
O2 Mg1 O2 96.16(12) 5_655 4 ?
O1 Mg1 Mg2 120.85(7) . 6_755 ?
O1 Mg1 Mg2 40.61(5) 6_755 6_755 ?
O1 Mg1 Mg2 40.61(5) . . ?
O1 Mg1 Mg2 120.85(7) 6_755 . ?
O1 Mg1 O3 103.87(8) 6_755 8_554 ?
O1 Mg1 O3 93.30(8) 6_755 7_654 ?
O1 Mg1 O3 103.87(8) . 7_654 ?
O1 Mg1 O3 93.30(8) . 8_554 ?
O1 Mg1 O2 82.46(7) . 5_655 ?
O1 Mg1 O2 82.54(8) 6_755 5_655 ?
O1 Mg1 O2 82.54(8) . 4 ?
O1 Mg1 O2 82.46(7) 6_755 4 ?
O1 Mg1 O1 157.46(12) 6_755 . ?
V1 Mg2 V1 121.42(4) 15_554 . ?
V2 Mg2 V1 119.29(2) 6_665 15_554 ?
V2 Mg2 V1 119.29(2) 6_665 . ?
Mg1 Mg2 V1 64.67(2) 4_455 15_554 ?
Mg1 Mg2 V1 64.67(2) . . ?
Mg1 Mg2 V1 84.29(3) 4_455 . ?
Mg1 Mg2 V1 84.29(3) . 15_554 ?
Mg1 Mg2 V2 122.62(2) 4_455 6_665 ?
Mg1 Mg2 V2 122.62(2) . 6_665 ?
Mg1 Mg2 Mg1 114.77(5) 4_455 . ?
Na3 Mg2 V1 90.5699(8) 2_566 15_554 ?
Na3 Mg2 V1 119.6358(12) 7_664 15_554 ?
Na3 Mg2 V1 90.5699(8) 7_664 . ?
Na3 Mg2 V1 119.6358(12) 2_566 . ?
Na3 Mg2 V2 58.97(2) 7_664 6_665 ?
Na3 Mg2 V2 58.97(2) 2_566 6_665 ?
Na3 Mg2 Mg1 174.66(2) 7_664 4_455 ?
Na3 Mg2 Mg1 63.903(11) 2_566 4_455 ?
Na3 Mg2 Mg1 63.903(11) 7_664 . ?
Na3 Mg2 Mg1 174.66(2) 2_566 . ?
Na3 Mg2 Na3 117.93(4) 2_566 7_664 ?
O3 Mg2 V1 152.43(7) 4_565 15_554 ?
O3 Mg2 V1 83.71(5) 6_665 15_554 ?
O3 Mg2 V1 152.43(7) 6_665 . ?
O3 Mg2 V1 83.71(5) 4_565 . ?
O3 Mg2 V2 37.43(6) 6_665 6_665 ?
O3 Mg2 V2 37.43(6) 4_565 6_665 ?
O3 Mg2 Mg1 134.95(6) 4_565 4_455 ?
O3 Mg2 Mg1 98.60(5) 6_665 4_455 ?
O3 Mg2 Mg1 134.95(6) 6_665 . ?
O3 Mg2 Mg1 98.60(5) 4_565 . ?
O3 Mg2 Na3 42.54(5) 6_665 2_566 ?
O3 Mg2 Na3 85.30(6) 4_565 2_566 ?
O3 Mg2 Na3 85.30(6) 6_665 7_664 ?
O3 Mg2 Na3 42.54(5) 4_565 7_664 ?
O3 Mg2 O3 74.86(12) 6_665 4_565 ?
O2 Mg2 V1 107.15(6) . 15_554 ?
O2 Mg2 V1 107.15(6) 5_655 . ?
O2 Mg2 V1 70.21(6) . . ?
O2 Mg2 V1 70.21(6) 5_655 15_554 ?
O2 Mg2 V2 92.57(7) . 6_665 ?
O2 Mg2 V2 92.57(7) 5_655 6_665 ?
O2 Mg2 Mg1 132.19(7) 5_655 4_455 ?
O2 Mg2 Mg1 43.96(6) . 4_455 ?
O2 Mg2 Mg1 132.19(7) . . ?
O2 Mg2 Mg1 43.96(6) 5_655 . ?
O2 Mg2 Na3 50.92(6) . 2_566 ?
O2 Mg2 Na3 132.58(6) . 7_664 ?
O2 Mg2 Na3 50.92(6) 5_655 7_664 ?
O2 Mg2 Na3 132.58(6) 5_655 2_566 ?
O2 Mg2 O3 91.26(8) . 4_565 ?
O2 Mg2 O3 92.81(8) . 6_665 ?
O2 Mg2 O3 92.81(8) 5_655 4_565 ?
O2 Mg2 O3 91.26(8) 5_655 6_665 ?
O2 Mg2 O2 174.87(13) 5_655 . ?
O1 Mg2 V1 107.64(7) . 15_554 ?
O1 Mg2 V1 107.64(7) 5_655 . ?
O1 Mg2 V1 22.52(6) . . ?
O1 Mg2 V1 22.52(6) 5_655 15_554 ?
O1 Mg2 V2 129.37(6) . 6_665 ?
O1 Mg2 V2 129.37(6) 5_655 6_665 ?
O1 Mg2 Mg1 93.09(7) . 4_455 ?
O1 Mg2 Mg1 42.46(6) 5_655 4_455 ?
O1 Mg2 Mg1 42.46(6) . . ?
O1 Mg2 Mg1 93.09(7) 5_655 . ?
O1 Mg2 Na3 141.49(6) . 2_566 ?
O1 Mg2 Na3 82.63(6) . 7_664 ?
O1 Mg2 Na3 82.63(6) 5_655 2_566 ?
O1 Mg2 Na3 141.49(6) 5_655 7_664 ?
O1 Mg2 O3 92.03(8) . 4_565 ?
O1 Mg2 O3 166.45(9) . 6_665 ?
O1 Mg2 O3 166.45(9) 5_655 4_565 ?
O1 Mg2 O3 92.03(8) 5_655 6_665 ?
O1 Mg2 O2 85.90(8) 5_655 . ?
O1 Mg2 O2 85.90(8) . 5_655 ?
O1 Mg2 O2 90.85(8) . . ?
O1 Mg2 O2 90.85(8) 5_655 5_655 ?
O1 Mg2 O1 101.25(13) 5_655 . ?
V2 Na3 V2 79.721(9) 16_454 15_554 ?
V2 Na3 V2 126.102(6) 4_565 15_554 ?
V2 Na3 V2 126.102(6) 4_565 16_454 ?
V2 Na3 V2 79.721(9) 4_565 . ?
V2 Na3 V2 126.102(6) . 16_454 ?
V2 Na3 V2 126.102(6) . 15_554 ?
Mg2 Na3 V2 50.41(2) 15_564 16_454 ?
Mg2 Na3 V2 64.337(6) . . ?
Mg2 Na3 V2 50.41(2) 4_465 . ?
Mg2 Na3 V2 169.467(13) 15_564 . ?
Mg2 Na3 V2 169.467(13) 4_465 15_554 ?
Mg2 Na3 V2 95.004(16) 15_564 4_565 ?
Mg2 Na3 V2 64.337(6) 15_564 15_554 ?
Mg2 Na3 V2 50.41(2) 16_444 15_554 ?
Mg2 Na3 V2 50.41(2) . 4_565 ?
Mg2 Na3 V2 64.337(6) 16_444 16_454 ?
Mg2 Na3 V2 95.004(16) 4_465 16_454 ?
Mg2 Na3 V2 169.467(13) 16_444 4_565 ?
Mg2 Na3 V2 64.337(6) 4_465 4_565 ?
Mg2 Na3 V2 95.004(16) . 15_554 ?
Mg2 Na3 V2 169.467(13) . 16_454 ?
Mg2 Na3 V2 95.004(16) 16_444 . ?
Mg2 Na3 Mg2 119.086(13) . 15_564 ?
Mg2 Na3 Mg2 91.59(2) 4_465 . ?
Mg2 Na3 Mg2 119.086(13) 4_465 16_444 ?
Mg2 Na3 Mg2 119.086(13) . 16_444 ?
Mg2 Na3 Mg2 119.086(13) 4_465 15_564 ?
Mg2 Na3 Mg2 91.59(2) 16_444 15_564 ?
O3 Na3 V2 32.68(5) 2_566 16_454 ?
O3 Na3 V2 95.94(5) 3_656 16_454 ?
O3 Na3 V2 95.94(5) . 4_565 ?
O3 Na3 V2 132.32(5) 2_566 . ?
O3 Na3 V2 32.68(5) . . ?
O3 Na3 V2 132.32(5) 3_656 4_565 ?
O3 Na3 V2 32.68(5) 3_656 15_554 ?
O3 Na3 V2 132.32(5) 6_665 16_454 ?
O3 Na3 V2 95.94(5) 2_566 15_554 ?
O3 Na3 V2 93.73(5) 3_656 . ?
O3 Na3 V2 93.73(5) 6_665 15_554 ?
O3 Na3 V2 93.73(5) 2_566 4_565 ?
O3 Na3 V2 32.68(5) 6_665 4_565 ?
O3 Na3 V2 132.32(5) . 15_554 ?
O3 Na3 V2 93.73(5) . 16_454 ?
O3 Na3 V2 95.94(5) 6_665 . ?
O3 Na3 Mg2 84.00(5) 2_566 4_465 ?
O3 Na3 Mg2 140.81(5) . 15_564 ?
O3 Na3 Mg2 140.81(5) 6_665 16_444 ?
O3 Na3 Mg2 38.34(5) 2_566 15_564 ?
O3 Na3 Mg2 96.54(5) . . ?
O3 Na3 Mg2 96.54(5) 2_566 16_444 ?
O3 Na3 Mg2 96.54(5) 6_665 4_465 ?
O3 Na3 Mg2 96.54(5) 3_656 15_564 ?
O3 Na3 Mg2 84.00(5) . 16_444 ?
O3 Na3 Mg2 38.34(5) 3_656 16_444 ?
O3 Na3 Mg2 84.00(5) 6_665 15_564 ?
O3 Na3 Mg2 84.00(5) 3_656 . ?
O3 Na3 Mg2 38.34(5) 6_665 . ?
O3 Na3 Mg2 140.81(5) 3_656 4_465 ?
O3 Na3 Mg2 38.34(5) . 4_465 ?
O3 Na3 Mg2 140.81(5) 2_566 . ?
O3 Na3 O3 103.37(4) . 2_566 ?
O3 Na3 O3 103.37(4) 3_656 . ?
O3 Na3 O3 103.37(4) 6_665 3_656 ?
O3 Na3 O3 122.51(9) 3_656 2_566 ?
O3 Na3 O3 122.51(9) 6_665 . ?
O3 Na3 O3 103.37(4) 6_665 2_566 ?
O2 Na3 V2 152.85(4) . 16_454 ?
O2 Na3 V2 75.43(4) 3_656 16_454 ?
O2 Na3 V2 101.31(4) 6_665 16_454 ?
O2 Na3 V2 33.44(4) . . ?
O2 Na3 V2 101.31(4) 3_656 4_565 ?
O2 Na3 V2 75.43(4) . 4_565 ?
O2 Na3 V2 101.31(4) . 15_554 ?
O2 Na3 V2 75.43(4) 2_566 15_554 ?
O2 Na3 V2 152.85(4) 3_656 . ?
O2 Na3 V2 101.31(4) 2_566 . ?
O2 Na3 V2 152.85(4) 6_665 15_554 ?
O2 Na3 V2 152.85(4) 2_566 4_565 ?
O2 Na3 V2 75.43(4) 6_665 . ?
O2 Na3 V2 33.44(4) 6_665 4_565 ?
O2 Na3 V2 33.44(4) 3_656 15_554 ?
O2 Na3 V2 33.44(4) 2_566 16_454 ?
O2 Na3 Mg2 36.97(4) 2_566 16_444 ?
O2 Na3 Mg2 153.80(4) . 15_564 ?
O2 Na3 Mg2 153.80(4) 6_665 16_444 ?
O2 Na3 Mg2 153.80(4) 2_566 . ?
O2 Na3 Mg2 36.97(4) . . ?
O2 Na3 Mg2 95.11(4) 2_566 4_465 ?
O2 Na3 Mg2 36.97(4) 6_665 4_465 ?
O2 Na3 Mg2 79.20(4) . 4_465 ?
O2 Na3 Mg2 95.11(4) . 16_444 ?
O2 Na3 Mg2 36.97(4) 3_656 15_564 ?
O2 Na3 Mg2 95.11(4) 6_665 15_564 ?
O2 Na3 Mg2 79.20(4) 3_656 16_444 ?
O2 Na3 Mg2 79.20(4) 6_665 . ?
O2 Na3 Mg2 95.11(4) 3_656 . ?
O2 Na3 Mg2 79.20(4) 2_566 15_564 ?
O2 Na3 Mg2 153.80(4) 3_656 4_465 ?
O2 Na3 O3 162.73(6) 3_656 . ?
O2 Na3 O3 74.84(6) 2_566 3_656 ?
O2 Na3 O3 74.84(6) 6_665 . ?
O2 Na3 O3 65.25(6) 3_656 3_656 ?
O2 Na3 O3 162.73(6) 6_665 3_656 ?
O2 Na3 O3 74.06(6) 3_656 6_665 ?
O2 Na3 O3 74.06(6) 2_566 . ?
O2 Na3 O3 65.25(6) . . ?
O2 Na3 O3 65.25(6) 2_566 2_566 ?
O2 Na3 O3 65.25(6) 6_665 6_665 ?
O2 Na3 O3 74.06(6) 6_665 2_566 ?
O2 Na3 O3 74.06(6) . 3_656 ?
O2 Na3 O3 162.73(6) . 2_566 ?
O2 Na3 O3 74.84(6) . 6_665 ?
O2 Na3 O3 74.84(6) 3_656 2_566 ?
O2 Na3 O3 162.73(6) 2_566 6_665 ?
O2 Na3 O2 120.02(5) 2_566 . ?
O2 Na3 O2 120.02(5) 6_665 3_656 ?
O2 Na3 O2 89.96(8) 6_665 . ?
O2 Na3 O2 120.02(5) 3_656 . ?
O2 Na3 O2 89.96(8) 3_656 2_566 ?
O2 Na3 O2 120.02(5) 6_665 2_566 ?
Mg1 O3 V2 132.76(11) 16_444 5 ?
Mg2 O3 V2 92.36(9) 4_465 5 ?
Mg2 O3 Mg1 124.92(10) 4_465 16_444 ?
Na3 O3 V2 99.24(9) 3_656 5 ?
Na3 O3 Mg1 101.66(8) 3_656 16_444 ?
Na3 O3 Mg2 99.13(8) 3_656 4_465 ?
Mg1 O2 V2 131.45(10) 5_655 5 ?
Mg2 O2 V2 134.85(11) 5_655 5 ?
Mg2 O2 Mg1 93.70(8) 5_655 5_655 ?
Na3 O2 V2 87.84(8) 2_566 5 ?
Na3 O2 Mg1 91.34(7) 2_566 5_655 ?
Na3 O2 Mg2 92.11(7) 2_566 5_655 ?
Mg1 O1 V1 131.33(11) . . ?
Mg2 O1 V1 130.63(11) . . ?
Mg2 O1 Mg1 96.93(8) . . ?

loop_
_geom_bond_atom_site_label_1
_geom_bond_atom_site_label_2
_geom_bond_distance
_geom_bond_site_symmetry_2
_geom_bond_publ_flag
V1 Mg2 3.3915(7) . ?
V1 Mg2 3.3915(7) 10 ?
V1 Mg2 3.3915(7) 7_564 ?
V1 Mg2 3.3915(7) 6_655 ?
V1 O1 1.7115(19) . ?
V1 O1 1.7115(19) 11_545 ?
V1 O1 1.7115(19) 6_655 ?
V1 O1 1.7115(19) 10 ?
V2 Mg2 2.8199(16) 6_665 ?
V2 Na3 3.1355(2) 7_564 ?
V2 Na3 3.1355(2) 2_566 ?
V2 O3 1.715(2) . ?
V2 O3 1.715(2) 5 ?
V2 O2 1.7291(18) 5 ?
V2 O2 1.7291(18) . ?
Mg1 Mg2 3.0782(11) . ?
Mg1 Mg2 3.0782(11) 6_755 ?
Mg1 O3 2.108(2) 7_654 ?
Mg1 O3 2.108(2) 8_554 ?
Mg1 O2 2.141(2) 5_655 ?
Mg1 O2 2.141(2) 4 ?
Mg1 O1 2.093(2) 6_755 ?
Mg1 O1 2.093(2) . ?
Mg2 Na3 3.4521(7) 2_566 ?
Mg2 Na3 3.4521(7) 7_664 ?
Mg2 O3 2.169(2) 6_665 ?
Mg2 O3 2.169(2) 4_565 ?
Mg2 O2 2.0776(18) 5_655 ?
Mg2 O2 2.0776(18) . ?
Mg2 O1 2.018(2) 5_655 ?
Mg2 O1 2.018(2) . ?
Na3 O3 2.364(2) . ?
Na3 O3 2.364(2) 6_665 ?
Na3 O3 2.364(2) 3_656 ?
Na3 O3 2.364(2) 2_566 ?
Na3 O2 2.681(2) . ?
Na3 O2 2.681(2) 3_656 ?
Na3 O2 2.681(2) 6_665 ?
Na3 O2 2.681(2) 2_566 ?
